data_1551219
loop_
_publ_author_name
'Ding, Qing-Rong'
'Xu, Gui-Lan'
'Zhang, Lei'
'Zhang, Jian'

_publ_section_title
;
 Ligand-directed assembly engineering of trapezoidal {Ti<sub>5</sub>}
 building blocks stabilized by dimethylglyoxime.
;
_journal_issue 27
_journal_name_full 'Dalton transactions (Cambridge, England : 2003)'
_journal_page_first 9916
_journal_page_last 9919
_journal_paper_doi 10.1039/c9dt02032b
_journal_volume 48
_journal_year 2019
_chemical_formula_moiety 'C111 H220 N4 O57 Ti16'
_chemical_formula_sum 'C111 H220 N4 O57 Ti16'
_chemical_formula_weight 3288.79
_space_group_crystal_system triclinic
_space_group_IT_number 2
_space_group_name_Hall '-P 1'
_space_group_name_H-M_alt 'P -1'
_symmetry_space_group_name_Hall '-P 1'
_symmetry_space_group_name_H-M 'P -1'
_atom_sites_solution_hydrogens mixed
_audit_creation_method SHELXL-2014
_audit_update_record
;
2019-05-29 deposited with the CCDC.    2019-06-04 downloaded from the CCDC.
;
_cell_angle_alpha 109.617(3)
_cell_angle_beta 96.107(3)
_cell_angle_gamma 95.889(3)
_cell_formula_units_Z 1
_cell_length_a 15.4097(7)
_cell_length_b 15.8879(6)
_cell_length_c 17.9294(7)
_cell_measurement_reflns_used 6703
_cell_measurement_temperature 293(2)
_cell_measurement_theta_max 26.6570
_cell_measurement_theta_min 3.6990
_cell_volume 4066.3(3)
_computing_cell_refinement 'Bruker FRAMBO'
_computing_data_collection 'Bruker FRAMBO'
_computing_data_reduction 'Bruker SAINT'
_computing_molecular_graphics 'Bruker SHELXTL'
_computing_publication_material 'Bruker SHELXTL'
_computing_structure_refinement 'SHELXL-2014 (Sheldrick, 2014)'
_computing_structure_solution 'Bruker SHELXTL'
_diffrn_ambient_temperature 293(2)
_diffrn_detector_area_resol_mean 16.2083
_diffrn_measured_fraction_theta_full 0.969
_diffrn_measured_fraction_theta_max 0.996
_diffrn_measurement_device_type 'Xcalibur, Eos'
_diffrn_measurement_method '\w scans'
_diffrn_radiation_type MoK\a
_diffrn_radiation_wavelength 0.71073
_diffrn_reflns_av_R_equivalents 0.0369
_diffrn_reflns_av_unetI/netI 0.0719
_diffrn_reflns_Laue_measured_fraction_full 0.969
_diffrn_reflns_Laue_measured_fraction_max 0.996
_diffrn_reflns_limit_h_max 18
_diffrn_reflns_limit_h_min -15
_diffrn_reflns_limit_k_max 18
_diffrn_reflns_limit_k_min -18
_diffrn_reflns_limit_l_max 20
_diffrn_reflns_limit_l_min -21
_diffrn_reflns_number 29913
_diffrn_reflns_point_group_measured_fraction_full 0.969
_diffrn_reflns_point_group_measured_fraction_max 0.996
_diffrn_reflns_theta_full 25.242
_diffrn_reflns_theta_max 24.998
_diffrn_reflns_theta_min 3.553
_diffrn_source 'fine-focus sealed X-ray tube'
_exptl_absorpt_coefficient_mu 0.812
_exptl_absorpt_correction_T_max 1.0000
_exptl_absorpt_correction_T_min 0.78515
_exptl_absorpt_correction_type multi-scan
_exptl_absorpt_process_details
;
CrysAlisPro 1.171.38.41 (Rigaku Oxford Diffraction, 2015)
Empirical absorption correction using spherical harmonics,
 implemented in SCALE3 ABSPACK scaling algorithm.
;
_exptl_crystal_colour red
_exptl_crystal_density_diffrn 1.313
_exptl_crystal_description polyhedron
_exptl_crystal_F_000 1674
_exptl_crystal_size_max 0.3
_exptl_crystal_size_mid 0.2
_exptl_crystal_size_min 0.2
_refine_diff_density_max 2.004
_refine_diff_density_min -2.184
_refine_diff_density_rms 0.155
_refine_ls_extinction_method none
_refine_ls_goodness_of_fit_ref 1.074
_refine_ls_hydrogen_treatment constr
_refine_ls_matrix_type full
_refine_ls_number_parameters 855
_refine_ls_number_reflns 14264
_refine_ls_number_restraints 560
_refine_ls_restrained_S_all 1.108
_refine_ls_R_factor_all 0.1695
_refine_ls_R_factor_gt 0.1228
_refine_ls_shift/su_max 0.043
_refine_ls_shift/su_mean 0.003
_refine_ls_structure_factor_coef Fsqd
_refine_ls_weighting_details 'w=1/[\s^2^(Fo^2^)+(0.3000P)^2^] where P=(Fo^2^+2Fc^2^)/3'
_refine_ls_weighting_scheme calc
_refine_ls_wR_factor_gt 0.3639
_refine_ls_wR_factor_ref 0.4190
_reflns_Friedel_coverage 0.000
_reflns_number_gt 8534
_reflns_number_total 14264
_reflns_threshold_expression 'I > 2\s(I)'
_cod_data_source_file c9dt02032b2.cif
_cod_data_source_block b
_cod_depositor_comments 'Adding full bibliography for 1551215--1551222.cif.'
_cod_database_code 1551219
_shelx_space_group_comment
;
The symmetry employed for this shelxl refinement is uniquely defined
by the following loop, which should always be used as a source of
symmetry information in preference to the above space-group names.
They are only intended as comments.
;
_shelxl_version_number 2014-3

loop_
_space_group_symop_operation_xyz
'x, y, z'
'-x, -y, -z'

loop_
_atom_site_label
_atom_site_type_symbol
_atom_site_fract_x
_atom_site_fract_y
_atom_site_fract_z
_atom_site_U_iso_or_equiv
_atom_site_adp_type
_atom_site_occupancy
_atom_site_site_symmetry_order
_atom_site_calc_flag
_atom_site_refinement_flags_posn
_atom_site_refinement_flags_adp
Ti3 Ti 0.17901(8) 0.48431(9) 0.30848(8) 0.0408(4) Uani 1 1 d . .
Ti4 Ti 0.25631(9) 0.34771(9) 0.17164(8) 0.0419(4) Uani 1 1 d . U
Ti8 Ti 0.49449(9) 0.43341(10) 0.72574(8) 0.0441(4) Uani 1 1 d . .
Ti2 Ti 0.29719(9) 0.59982(9) 0.23643(8) 0.0446(4) Uani 1 1 d . .
Ti7 Ti 0.46371(9) 0.32834(10) 0.21591(8) 0.0458(4) Uani 1 1 d . U
Ti5 Ti 0.14633(11) 0.24022(10) 0.25333(10) 0.0568(5) Uani 1 1 d . .
Ti1 Ti 0.22794(10) 0.73031(10) 0.38505(10) 0.0552(5) Uani 1 1 d . .
Ti6 Ti 0.31550(12) 0.16084(10) 0.12895(10) 0.0611(5) Uani 1 1 d . U
O23 O 0.2943(3) 0.4669(3) 0.3770(3) 0.0404(11) Uani 1 1 d . .
O21 O 0.3507(3) 0.3678(3) 0.2821(3) 0.0412(12) Uani 1 1 d . .
O25 O 0.5923(3) 0.3861(3) 0.6629(3) 0.0423(12) Uani 1 1 d . .
O8 O 0.2685(3) 0.4762(3) 0.2173(3) 0.0453(13) Uani 1 1 d . .
O22 O 0.5155(3) 0.3477(4) 0.3208(3) 0.0509(13) Uani 1 1 d . .
O10 O 0.1708(3) 0.3580(3) 0.2431(3) 0.0460(13) Uani 1 1 d . .
O5 O 0.2211(3) 0.6045(3) 0.3127(3) 0.0463(13) Uani 1 1 d . .
O24 O 0.6535(4) 0.3044(3) 0.5603(3) 0.0516(13) Uani 1 1 d . .
O26 O 0.4373(4) 0.4262(4) 0.6262(3) 0.0551(14) Uani 1 1 d . .
O19 O 0.3597(3) 0.2965(3) 0.1374(3) 0.0463(13) Uani 1 1 d . .
O11 O 0.2219(4) 0.2170(4) 0.1706(3) 0.0545(14) Uani 1 1 d . .
O7 O 0.4158(4) 0.5950(4) 0.1983(3) 0.0552(15) Uani 1 1 d . .
O28 O 0.5112(4) 0.5497(4) 0.7767(3) 0.0536(14) Uani 1 1 d . .
O9 O 0.0695(3) 0.4880(4) 0.2686(3) 0.0565(15) Uani 1 1 d . .
O4 O 0.3055(4) 0.7356(3) 0.3023(3) 0.0552(15) Uani 1 1 d . .
O1 O 0.1750(4) 0.6668(4) 0.4507(4) 0.0646(16) Uani 1 1 d . .
O6 O 0.2356(4) 0.6110(5) 0.1524(4) 0.0718(18) Uani 1 1 d . U
O15 O 0.1948(4) 0.3304(4) 0.0763(3) 0.0629(15) Uani 1 1 d . U
O20 O 0.5546(4) 0.2956(4) 0.1648(4) 0.0665(16) Uani 1 1 d . U
O27 O 0.4010(4) 0.3773(5) 0.7508(3) 0.0699(19) Uani 1 1 d . .
O18 O 0.4225(4) 0.1936(4) 0.2009(4) 0.0673(17) Uani 1 1 d . .
N1 N 0.1617(4) 0.5779(4) 0.4289(4) 0.0478(16) Uani 1 1 d . .
O2 O 0.2595(4) 0.8359(4) 0.4670(4) 0.0733(18) Uani 1 1 d . .
N2 N 0.1275(5) 0.4075(5) 0.3823(4) 0.0529(17) Uani 1 1 d . .
C49 C 0.5304(6) 0.3691(6) 0.5291(6) 0.0624(7) Uani 1 1 d . U
O17 O 0.3152(5) 0.1269(4) 0.0230(4) 0.079(2) Uani 1 1 d . .
O3 O 0.1306(4) 0.7574(4) 0.3415(4) 0.0745(19) Uani 1 1 d . .
C45 C 0.4153(6) 0.4018(6) 0.4167(6) 0.0624(7) Uani 1 1 d . U
O16 O 0.2836(5) 0.0511(4) 0.1324(4) 0.088(2) Uani 1 1 d . U
C47 C 0.4931(6) 0.3636(6) 0.3931(6) 0.0628(7) Uani 1 1 d . U
O12 O 0.1140(5) 0.3169(4) 0.3553(4) 0.078(2) Uani 1 1 d . .
C50 C 0.4546(6) 0.4056(6) 0.5504(6) 0.0624(7) Uani 1 1 d . U
C51 C 0.5968(6) 0.3501(6) 0.5859(6) 0.0625(7) Uani 1 1 d . U
C48 C 0.5469(6) 0.3461(6) 0.4488(5) 0.0625(7) Uani 1 1 d . U
H48 H 0.5959 0.3184 0.4342 0.075 Uiso 1 1 calc R U
C46 C 0.3992(6) 0.4221(6) 0.4938(5) 0.0627(7) Uani 1 1 d . U
H46 H 0.3491 0.4479 0.5081 0.075 Uiso 1 1 calc R U
C44 C 0.3498(6) 0.4139(6) 0.3546(6) 0.0624(7) Uani 1 1 d . U
C20 C 0.1228(8) 0.4479(7) 0.4556(6) 0.0759(14) Uani 1 1 d . U
C19 C 0.1410(7) 0.5457(7) 0.4830(6) 0.0759(14) Uani 1 1 d . U
O14 O 0.0410(6) 0.1856(6) 0.2025(5) 0.124(4) Uani 1 1 d . .
O13 O 0.1905(7) 0.1745(6) 0.3036(5) 0.117(3) Uani 1 1 d . U
C13 C 0.4359(9) 0.5736(9) 0.1155(6) 0.101(2) Uani 1 1 d . U
H13 H 0.4972 0.5619 0.1179 0.121 Uiso 1 1 calc R U
C14 C 0.3827(9) 0.4882(9) 0.0606(6) 0.102(2) Uani 1 1 d . U
H14A H 0.3933 0.4401 0.0800 0.153 Uiso 1 1 calc R U
H14B H 0.3990 0.4746 0.0081 0.153 Uiso 1 1 calc R U
H14C H 0.3212 0.4943 0.0582 0.153 Uiso 1 1 calc R U
C21 C 0.1347(7) 0.6061(7) 0.5673(6) 0.0765(14) Uani 1 1 d . U
H21A H 0.1888 0.6116 0.6018 0.115 Uiso 1 1 calc R U
H21B H 0.0866 0.5801 0.5864 0.115 Uiso 1 1 calc R U
H21C H 0.1247 0.6647 0.5673 0.115 Uiso 1 1 calc R U
C22 C 0.1000(7) 0.3990(7) 0.5125(6) 0.0762(14) Uani 1 1 d . U
H22A H 0.0407 0.3675 0.4955 0.114 Uiso 1 1 calc R U
H22B H 0.1047 0.4422 0.5657 0.114 Uiso 1 1 calc R U
H22C H 0.1401 0.3566 0.5122 0.114 Uiso 1 1 calc R U
C23 C -0.0198(9) 0.4453(12) 0.2474(10) 0.129(3) Uani 1 1 d . U
H23 H -0.0313 0.4098 0.2815 0.155 Uiso 1 1 calc R U
C7 C 0.3500(10) 0.8088(8) 0.2842(10) 0.116(3) Uani 1 1 d . U
H7 H 0.3553 0.7874 0.2271 0.139 Uiso 1 1 calc R U
C35 C 0.3515(11) 0.1522(11) -0.0351(9) 0.129(3) Uani 1 1 d . U
H35 H 0.3427 0.2151 -0.0249 0.155 Uiso 1 1 calc R U
C15 C 0.4361(9) 0.6548(9) 0.0947(7) 0.102(2) Uani 1 1 d . U
H15A H 0.3884 0.6856 0.1148 0.153 Uiso 1 1 calc R U
H15B H 0.4290 0.6383 0.0375 0.153 Uiso 1 1 calc R U
H15C H 0.4911 0.6939 0.1180 0.153 Uiso 1 1 calc R U
C52 C 0.3134(15) 0.3343(17) 0.7291(14) 0.214(5) Uani 1 1 d D U
H52 H 0.2903 0.3768 0.7060 0.257 Uiso 1 1 calc R U
C41 C 0.4841(6) 0.1397(6) 0.2308(6) 0.0645(7) Uani 1 1 d . U
H41 H 0.5382 0.1816 0.2584 0.077 Uiso 1 1 calc R U
C9 C 0.4388(9) 0.8354(8) 0.3303(9) 0.116(3) Uani 1 1 d . U
H9A H 0.4350 0.8635 0.3861 0.175 Uiso 1 1 calc R U
H9B H 0.4723 0.8773 0.3124 0.175 Uiso 1 1 calc R U
H9C H 0.4675 0.7829 0.3227 0.175 Uiso 1 1 calc R U
C1 C 0.313(2) 0.8833(14) 0.5426(12) 0.216(5) Uani 1 1 d . U
H1 H 0.3693 0.8604 0.5392 0.259 Uiso 1 1 calc R U
C36 C 0.3013(11) 0.0980(10) -0.1176(8) 0.129(3) Uani 1 1 d . U
H36A H 0.2947 0.0349 -0.1248 0.194 Uiso 1 1 calc R U
H36B H 0.3332 0.1085 -0.1575 0.194 Uiso 1 1 calc R U
H36C H 0.2441 0.1162 -0.1227 0.194 Uiso 1 1 calc R U
C16 C 0.1462(10) 0.2825(11) 0.0040(8) 0.120(2) Uani 1 1 d . U
C4 C 0.0697(12) 0.8232(14) 0.3671(13) 0.162(4) Uani 1 1 d . U
H4 H 0.1043 0.8832 0.3947 0.195 Uiso 1 1 calc R U
C8 C 0.2955(10) 0.8844(8) 0.3007(9) 0.116(3) Uani 1 1 d . U
H8A H 0.2341 0.8597 0.2848 0.174 Uiso 1 1 calc R U
H8B H 0.3115 0.9223 0.2710 0.174 Uiso 1 1 calc R U
H8C H 0.3061 0.9194 0.3569 0.174 Uiso 1 1 calc R U
C17 C 0.0794(10) 0.2178(10) -0.0041(7) 0.120(2) Uani 1 1 d . U
H17A H 0.1009 0.1729 0.0148 0.180 Uiso 1 1 calc R U
H17B H 0.0541 0.1903 -0.0595 0.180 Uiso 1 1 calc R U
H17C H 0.0352 0.2438 0.0266 0.180 Uiso 1 1 calc R U
C37 C 0.4460(10) 0.1516(10) -0.0292(9) 0.129(3) Uani 1 1 d . U
H37A H 0.4747 0.1946 0.0214 0.194 Uiso 1 1 calc R U
H37B H 0.4675 0.1673 -0.0718 0.194 Uiso 1 1 calc R U
H37C H 0.4584 0.0923 -0.0332 0.194 Uiso 1 1 calc R U
C24 C -0.0743(9) 0.5237(11) 0.2673(9) 0.129(3) Uani 1 1 d . U
H24A H -0.0625 0.5572 0.3238 0.194 Uiso 1 1 calc R U
H24B H -0.1359 0.5000 0.2520 0.194 Uiso 1 1 calc R U
H24C H -0.0584 0.5628 0.2386 0.194 Uiso 1 1 calc R U
C43 C 0.4445(6) 0.1135(6) 0.2920(6) 0.0661(8) Uani 1 1 d . U
H43A H 0.4325 0.1664 0.3327 0.099 Uiso 1 1 calc R U
H43B H 0.4846 0.0839 0.3156 0.099 Uiso 1 1 calc R U
H43C H 0.3904 0.0730 0.2678 0.099 Uiso 1 1 calc R U
C5 C 0.0173(11) 0.8010(13) 0.4217(12) 0.163(4) Uani 1 1 d . U
H5A H -0.0231 0.7465 0.3934 0.244 Uiso 1 1 calc R U
H5B H -0.0152 0.8494 0.4446 0.244 Uiso 1 1 calc R U
H5C H 0.0554 0.7922 0.4637 0.244 Uiso 1 1 calc R U
C6 C 0.0156(11) 0.8232(13) 0.2898(12) 0.162(4) Uani 1 1 d . U
H6A H 0.0440 0.8689 0.2729 0.244 Uiso 1 1 calc R U
H6B H -0.0426 0.8354 0.2996 0.244 Uiso 1 1 calc R U
H6C H 0.0118 0.7651 0.2485 0.244 Uiso 1 1 calc R U
C25 C -0.0374(9) 0.3858(11) 0.1644(9) 0.130(3) Uani 1 1 d . U
H25A H -0.0142 0.4167 0.1314 0.194 Uiso 1 1 calc R U
H25B H -0.0999 0.3683 0.1482 0.194 Uiso 1 1 calc R U
H25C H -0.0097 0.3330 0.1586 0.194 Uiso 1 1 calc R U
C10 C 0.1653(9) 0.6303(13) 0.1166(10) 0.139(3) Uani 1 1 d D U
H10 H 0.1699 0.6918 0.1553 0.166 Uiso 1 1 calc R U
C18 C 0.1592(10) 0.3252(10) -0.0521(7) 0.120(2) Uani 1 1 d . U
H18A H 0.1830 0.3877 -0.0244 0.180 Uiso 1 1 calc R U
H18B H 0.1039 0.3208 -0.0843 0.180 Uiso 1 1 calc R U
H18C H 0.1998 0.2962 -0.0859 0.180 Uiso 1 1 calc R U
C32 C 0.2471(12) -0.0393(11) 0.0987(11) 0.145(3) Uani 1 1 d . U
H32 H 0.2775 -0.0649 0.1350 0.174 Uiso 1 1 calc R U
C30 C 0.2708(7) 0.1905(7) 0.4246(6) 0.0722(9) Uani 1 1 d . U
H30A H 0.3195 0.2170 0.4066 0.108 Uiso 1 1 calc R U
H30B H 0.2920 0.1549 0.4546 0.108 Uiso 1 1 calc R U
H30C H 0.2429 0.2375 0.4580 0.108 Uiso 1 1 calc R U
C34 C 0.1586(11) -0.0524(11) 0.1125(10) 0.146(3) Uani 1 1 d . U
H34A H 0.1557 -0.0235 0.1683 0.218 Uiso 1 1 calc R U
H34B H 0.1381 -0.1159 0.0966 0.218 Uiso 1 1 calc R U
H34C H 0.1221 -0.0266 0.0817 0.218 Uiso 1 1 calc R U
C42 C 0.5083(7) 0.0720(6) 0.1590(6) 0.0676(9) Uani 1 1 d . U
H42A H 0.4589 0.0255 0.1333 0.101 Uiso 1 1 calc R U
H42B H 0.5572 0.0458 0.1750 0.101 Uiso 1 1 calc R U
H42C H 0.5246 0.1010 0.1224 0.101 Uiso 1 1 calc R U
C31 C 0.1351(6) 0.0875(7) 0.3760(6) 0.0753(10) Uani 1 1 d D U
H31A H 0.1034 0.1292 0.4108 0.113 Uiso 1 1 calc R U
H31B H 0.1542 0.0464 0.4011 0.113 Uiso 1 1 calc R U
H31C H 0.0974 0.0541 0.3263 0.113 Uiso 1 1 calc R U
C38 C 0.6416(11) 0.3244(11) 0.1722(9) 0.131(3) Uani 1 1 d D U
C26 C -0.0390(17) 0.133(2) 0.1909(14) 0.273(7) Uani 1 1 d D U
C39 C 0.6601(10) 0.3733(11) 0.1174(9) 0.132(3) Uani 1 1 d D U
H39A H 0.7011 0.3448 0.0839 0.198 Uiso 1 1 calc R U
H39B H 0.6850 0.4348 0.1480 0.198 Uiso 1 1 calc R U
H39C H 0.6063 0.3721 0.0845 0.198 Uiso 1 1 calc R U
C3 C 0.3317(18) 0.9759(12) 0.5566(12) 0.216(5) Uani 1 1 d . U
H3A H 0.3630 0.9848 0.5157 0.325 Uiso 1 1 calc R U
H3B H 0.3676 1.0054 0.6080 0.325 Uiso 1 1 calc R U
H3C H 0.2777 1.0010 0.5558 0.325 Uiso 1 1 calc R U
C2 C 0.2772(19) 0.8599(13) 0.6021(12) 0.216(5) Uani 1 1 d . U
H2A H 0.2523 0.9106 0.6336 0.325 Uiso 1 1 d R U
H2B H 0.3227 0.8466 0.6355 0.325 Uiso 1 1 d R U
H2C H 0.2320 0.8083 0.5792 0.325 Uiso 1 1 d R U
C29 C 0.2118(6) 0.1371(7) 0.3605(6) 0.0750(10) Uani 1 1 d D U
H29 H 0.2448 0.0892 0.3332 0.090 Uiso 1 1 calc R U
C11 C 0.0779(9) 0.5995(12) 0.1323(9) 0.139(3) Uani 1 1 d D U
H11A H 0.0735 0.5672 0.1668 0.167 Uiso 1 1 calc R U
H11B H 0.0273 0.6123 0.1077 0.167 Uiso 1 1 calc R U
C12 C 0.1686(10) 0.6564(12) 0.0528(9) 0.139(3) Uani 1 1 d . U
H12A H 0.2171 0.7041 0.0644 0.208 Uiso 1 1 calc R U
H12B H 0.1145 0.6777 0.0410 0.208 Uiso 1 1 calc R U
H12C H 0.1765 0.6061 0.0074 0.208 Uiso 1 1 calc R U
C27 C -0.0881(15) 0.1634(19) 0.2596(13) 0.274(7) Uani 1 1 d D U
H27A H -0.0472 0.2045 0.3043 0.410 Uiso 1 1 d R U
H27B H -0.1105 0.1121 0.2724 0.410 Uiso 1 1 d R U
H27C H -0.1361 0.1934 0.2482 0.410 Uiso 1 1 d R U
C40 C 0.7028(10) 0.3321(11) 0.2368(9) 0.132(3) Uani 1 1 d . U
H40A H 0.6999 0.3867 0.2802 0.198 Uiso 1 1 calc R U
H40B H 0.7608 0.3339 0.2220 0.198 Uiso 1 1 calc R U
H40C H 0.6903 0.2811 0.2533 0.198 Uiso 1 1 calc R U
C33 C 0.2704(11) -0.0876(10) 0.0273(10) 0.146(3) Uani 1 1 d . U
H33A H 0.2800 -0.0489 -0.0032 0.219 Uiso 1 1 calc R U
H33B H 0.2240 -0.1364 -0.0019 0.219 Uiso 1 1 calc R U
H33C H 0.3237 -0.1114 0.0366 0.219 Uiso 1 1 calc R U
C53 C 0.3134(15) 0.2576(16) 0.6499(12) 0.215(5) Uani 1 1 d D U
H53A H 0.3727 0.2558 0.6381 0.322 Uiso 1 1 calc R U
H53B H 0.2771 0.2678 0.6078 0.322 Uiso 1 1 calc R U
H53C H 0.2906 0.2012 0.6543 0.322 Uiso 1 1 calc R U
C28 C -0.0549(16) 0.0628(18) 0.1097(13) 0.274(7) Uani 1 1 d D U
H28A H -0.0922 0.0132 0.1144 0.410 Uiso 1 1 d R U
H28B H -0.0842 0.0832 0.0704 0.410 Uiso 1 1 d R U
H28C H -0.0007 0.0434 0.0935 0.410 Uiso 1 1 d R U
C54 C 0.2648(15) 0.3568(16) 0.8003(12) 0.215(5) Uani 1 1 d D U
H54A H 0.2887 0.3305 0.8375 0.322 Uiso 1 1 calc R U
H54B H 0.2033 0.3331 0.7827 0.322 Uiso 1 1 calc R U
H54C H 0.2714 0.4212 0.8259 0.322 Uiso 1 1 calc R U

loop_
_atom_site_aniso_label
_atom_site_aniso_U_11
_atom_site_aniso_U_22
_atom_site_aniso_U_33
_atom_site_aniso_U_23
_atom_site_aniso_U_13
_atom_site_aniso_U_12
Ti3 0.0305(7) 0.0507(8) 0.0443(8) 0.0230(6) -0.0032(6) 0.0070(6)
Ti4 0.0366(8) 0.0508(8) 0.0363(7) 0.0159(6) -0.0017(6) 0.0025(6)
Ti8 0.0337(8) 0.0638(9) 0.0385(8) 0.0257(6) 0.0004(6) 0.0015(6)
Ti2 0.0384(8) 0.0531(8) 0.0476(8) 0.0291(7) -0.0060(6) 0.0038(6)
Ti7 0.0389(8) 0.0612(9) 0.0364(8) 0.0151(6) 0.0048(6) 0.0118(7)
Ti5 0.0556(10) 0.0525(9) 0.0619(10) 0.0230(7) 0.0090(8) -0.0045(7)
Ti1 0.0473(9) 0.0505(9) 0.0687(11) 0.0231(7) -0.0050(7) 0.0172(7)
Ti6 0.0637(11) 0.0514(9) 0.0612(10) 0.0111(7) 0.0074(8) 0.0096(8)
O23 0.037(3) 0.051(3) 0.039(3) 0.021(2) 0.007(2) 0.017(2)
O21 0.043(3) 0.050(3) 0.027(2) 0.009(2) 0.000(2) 0.013(2)
O25 0.037(3) 0.049(3) 0.044(3) 0.023(2) -0.006(2) 0.005(2)
O8 0.038(3) 0.051(3) 0.047(3) 0.022(2) -0.010(2) 0.005(2)
O22 0.040(3) 0.076(4) 0.038(3) 0.017(3) 0.007(2) 0.021(3)
O10 0.038(3) 0.055(3) 0.046(3) 0.023(2) 0.000(2) -0.003(2)
O5 0.040(3) 0.049(3) 0.055(3) 0.026(2) 0.000(2) 0.010(2)
O24 0.046(3) 0.055(3) 0.053(3) 0.016(3) -0.001(3) 0.024(3)
O26 0.041(3) 0.090(4) 0.040(3) 0.026(3) 0.007(2) 0.018(3)
O19 0.042(3) 0.056(3) 0.034(3) 0.008(2) 0.003(2) 0.001(2)
O11 0.054(3) 0.051(3) 0.052(3) 0.011(3) 0.007(3) 0.006(3)
O7 0.051(3) 0.085(4) 0.037(3) 0.034(3) -0.001(2) 0.010(3)
O28 0.049(3) 0.067(4) 0.044(3) 0.023(3) 0.001(2) 0.003(3)
O9 0.034(3) 0.072(4) 0.060(4) 0.026(3) -0.011(2) 0.005(3)
O4 0.046(3) 0.048(3) 0.072(4) 0.030(3) -0.009(3) 0.001(3)
O1 0.066(4) 0.069(4) 0.074(4) 0.034(3) 0.023(3) 0.035(3)
O6 0.050(3) 0.110(5) 0.077(4) 0.070(4) -0.014(3) 0.003(3)
O15 0.056(3) 0.083(4) 0.041(3) 0.021(3) -0.012(2) -0.003(3)
O20 0.045(3) 0.091(4) 0.059(3) 0.017(3) 0.015(3) 0.016(3)
O27 0.043(3) 0.111(5) 0.058(4) 0.044(4) -0.001(3) -0.019(3)
O18 0.063(4) 0.064(4) 0.075(4) 0.027(3) -0.001(3) 0.010(3)
N1 0.037(4) 0.053(4) 0.055(4) 0.020(3) 0.004(3) 0.013(3)
O2 0.071(4) 0.056(4) 0.079(4) 0.012(3) -0.013(3) 0.012(3)
N2 0.051(4) 0.062(4) 0.052(4) 0.026(3) 0.010(3) 0.013(3)
C49 0.0599(14) 0.0654(14) 0.0671(14) 0.0292(11) 0.0041(11) 0.0171(11)
O17 0.090(5) 0.073(4) 0.059(4) 0.006(3) 0.013(4) 0.002(4)
O3 0.062(4) 0.068(4) 0.096(5) 0.032(4) -0.005(4) 0.027(3)
C45 0.0599(14) 0.0654(14) 0.0671(14) 0.0292(11) 0.0041(11) 0.0171(11)
O16 0.087(4) 0.060(3) 0.098(4) 0.011(3) 0.000(4) -0.002(3)
C47 0.0601(14) 0.0657(14) 0.0674(14) 0.0290(11) 0.0040(11) 0.0171(11)
O12 0.114(6) 0.061(4) 0.070(4) 0.037(3) 0.029(4) -0.001(4)
C50 0.0599(14) 0.0654(14) 0.0671(14) 0.0292(11) 0.0041(11) 0.0171(11)
C51 0.0599(14) 0.0655(14) 0.0671(14) 0.0292(11) 0.0040(11) 0.0171(12)
C48 0.0599(14) 0.0654(14) 0.0671(14) 0.0292(11) 0.0040(11) 0.0171(11)
C46 0.0602(14) 0.0657(14) 0.0673(14) 0.0291(11) 0.0040(11) 0.0171(11)
C44 0.0599(14) 0.0654(14) 0.0671(14) 0.0293(11) 0.0041(11) 0.0171(12)
C20 0.087(4) 0.086(3) 0.065(3) 0.032(3) 0.027(3) 0.022(3)
C19 0.087(4) 0.086(3) 0.065(3) 0.032(3) 0.027(3) 0.022(3)
O14 0.077(5) 0.135(7) 0.103(6) -0.008(5) 0.009(5) -0.060(5)
O13 0.155(7) 0.122(6) 0.114(6) 0.074(5) 0.043(5) 0.064(5)
C13 0.109(5) 0.141(6) 0.062(4) 0.053(4) 0.017(4) -0.007(5)
C14 0.109(5) 0.141(6) 0.063(4) 0.053(4) 0.017(4) -0.006(5)
C21 0.088(4) 0.086(3) 0.066(3) 0.032(3) 0.027(3) 0.022(3)
C22 0.088(4) 0.086(3) 0.065(3) 0.032(3) 0.027(3) 0.022(3)
C23 0.070(5) 0.173(8) 0.127(6) 0.033(6) -0.002(5) 0.025(5)
C7 0.118(6) 0.080(4) 0.162(7) 0.070(5) 0.002(5) -0.007(4)
C35 0.126(6) 0.129(6) 0.100(5) 0.001(5) 0.017(5) 0.005(6)
C15 0.109(5) 0.141(6) 0.063(4) 0.053(4) 0.017(4) -0.006(5)
C52 0.160(8) 0.242(10) 0.210(10) 0.047(8) 0.058(8) -0.026(8)
C41 0.0613(14) 0.0669(14) 0.0688(15) 0.0279(12) 0.0036(12) 0.0172(12)
C9 0.119(6) 0.080(4) 0.162(7) 0.070(5) 0.001(5) -0.007(4)
C1 0.331(12) 0.122(7) 0.142(9) 0.023(7) -0.041(9) -0.046(9)
C36 0.126(6) 0.129(6) 0.100(6) 0.001(5) 0.017(5) 0.005(6)
C16 0.117(5) 0.139(5) 0.076(4) 0.024(4) -0.019(4) -0.017(4)
C4 0.110(7) 0.213(8) 0.234(10) 0.143(7) 0.042(6) 0.096(6)
C8 0.119(6) 0.080(4) 0.162(7) 0.070(5) 0.001(5) -0.006(4)
C17 0.118(5) 0.140(5) 0.077(4) 0.024(4) -0.019(4) -0.017(4)
C37 0.126(6) 0.129(6) 0.100(5) 0.001(5) 0.017(5) 0.005(6)
C24 0.070(5) 0.174(8) 0.127(6) 0.033(6) -0.002(5) 0.025(5)
C43 0.0625(15) 0.0680(15) 0.0701(15) 0.0272(13) 0.0035(13) 0.0169(13)
C5 0.110(7) 0.213(8) 0.234(10) 0.142(7) 0.043(6) 0.095(6)
C6 0.110(7) 0.213(8) 0.234(10) 0.143(7) 0.042(6) 0.096(6)
C25 0.070(5) 0.174(8) 0.127(6) 0.033(6) -0.002(5) 0.025(5)
C10 0.109(5) 0.197(6) 0.126(5) 0.087(5) -0.015(5) 0.027(5)
C18 0.118(5) 0.140(5) 0.076(4) 0.024(4) -0.019(4) -0.017(4)
C32 0.132(5) 0.108(5) 0.148(5) -0.006(4) 0.009(5) -0.009(5)
C30 0.0684(16) 0.0734(16) 0.0742(17) 0.0260(14) 0.0038(14) 0.0151(14)
C34 0.132(5) 0.108(5) 0.148(5) -0.006(4) 0.009(5) -0.009(5)
C42 0.0632(16) 0.0692(16) 0.0714(16) 0.0259(13) 0.0033(14) 0.0173(14)
C31 0.0711(18) 0.0760(18) 0.0765(18) 0.0250(16) 0.0036(16) 0.0145(16)
C38 0.093(4) 0.165(5) 0.110(5) 0.024(4) 0.005(4) 0.002(4)
C26 0.186(10) 0.303(12) 0.211(11) -0.027(10) 0.057(9) -0.123(10)
C39 0.094(4) 0.166(5) 0.111(5) 0.024(4) 0.004(4) 0.002(4)
C3 0.331(12) 0.122(7) 0.142(9) 0.023(7) -0.041(9) -0.046(9)
C2 0.331(12) 0.122(7) 0.142(9) 0.023(7) -0.041(9) -0.046(9)
C29 0.0710(18) 0.0757(18) 0.0763(18) 0.0252(16) 0.0036(16) 0.0147(16)
C11 0.110(5) 0.198(6) 0.127(5) 0.087(5) -0.015(5) 0.027(5)
C12 0.109(5) 0.198(6) 0.127(5) 0.087(5) -0.015(5) 0.027(5)
C27 0.186(10) 0.303(12) 0.211(11) -0.027(10) 0.057(9) -0.123(10)
C40 0.094(4) 0.166(5) 0.111(5) 0.024(4) 0.004(4) 0.002(4)
C33 0.132(5) 0.108(5) 0.148(5) -0.006(4) 0.009(5) -0.009(5)
C53 0.160(8) 0.242(10) 0.211(10) 0.047(8) 0.058(8) -0.025(8)
C28 0.186(10) 0.303(12) 0.211(11) -0.027(10) 0.057(9) -0.123(10)
C54 0.160(8) 0.242(10) 0.211(10) 0.047(8) 0.058(8) -0.026(8)

loop_
_atom_type_symbol
_atom_type_description
_atom_type_scat_dispersion_real
_atom_type_scat_dispersion_imag
_atom_type_scat_source
C C 0.0033 0.0016 'International Tables Vol C Tables 4.2.6.8 and 6.1.1.4'
H H 0.0000 0.0000 'International Tables Vol C Tables 4.2.6.8 and 6.1.1.4'
N N 0.0061 0.0033 'International Tables Vol C Tables 4.2.6.8 and 6.1.1.4'
O O 0.0106 0.0060 'International Tables Vol C Tables 4.2.6.8 and 6.1.1.4'
Ti Ti 0.2776 0.4457 'International Tables Vol C Tables 4.2.6.8 and 6.1.1.4'

loop_
_geom_angle_atom_site_label_1
_geom_angle_atom_site_label_2
_geom_angle_atom_site_label_3
_geom_angle
_geom_angle_site_symmetry_1
_geom_angle_site_symmetry_3
O9 Ti3 O5 93.2(2) . .
O9 Ti3 O10 91.5(2) . .
O5 Ti3 O10 142.5(2) . .
O9 Ti3 O23 165.2(2) . .
O5 Ti3 O23 96.9(2) . .
O10 Ti3 O23 87.1(2) . .
O9 Ti3 N1 90.9(3) . .
O5 Ti3 N1 73.6(2) . .
O10 Ti3 N1 143.5(2) . .
O23 Ti3 N1 81.6(2) . .
O9 Ti3 O8 110.5(2) . .
O5 Ti3 O8 70.8(2) . .
O10 Ti3 O8 72.8(2) . .
O23 Ti3 O8 83.16(18) . .
N1 Ti3 O8 139.0(2) . .
O9 Ti3 N2 90.3(3) . .
O5 Ti3 N2 142.5(3) . .
O10 Ti3 N2 74.6(2) . .
O23 Ti3 N2 75.1(2) . .
N1 Ti3 N2 69.0(3) . .
O8 Ti3 N2 141.4(2) . .
O9 Ti3 Ti4 106.7(2) . .
O5 Ti3 Ti4 108.04(18) . .
O10 Ti3 Ti4 35.74(15) . .
O23 Ti3 Ti4 80.47(14) . .
N1 Ti3 Ti4 162.06(17) . .
O8 Ti3 Ti4 37.31(13) . .
N2 Ti3 Ti4 106.61(19) . .
O9 Ti3 Ti2 104.25(19) . .
O5 Ti3 Ti2 34.44(17) . .
O10 Ti3 Ti2 108.71(16) . .
O23 Ti3 Ti2 90.11(13) . .
N1 Ti3 Ti2 105.92(17) . .
O8 Ti3 Ti2 36.34(13) . .
N2 Ti3 Ti2 164.79(18) . .
Ti4 Ti3 Ti2 73.63(5) . .
O15 Ti4 O8 99.7(3) . .
O15 Ti4 O10 105.4(3) . .
O8 Ti4 O10 81.0(2) . .
O15 Ti4 O19 99.5(3) . .
O8 Ti4 O19 116.9(2) . .
O10 Ti4 O19 146.4(2) . .
O15 Ti4 O11 96.2(2) . .
O8 Ti4 O11 154.0(2) . .
O10 Ti4 O11 75.1(2) . .
O19 Ti4 O11 80.2(2) . .
O15 Ti4 O21 171.6(2) . .
O8 Ti4 O21 81.59(19) . .
O10 Ti4 O21 83.0(2) . .
O19 Ti4 O21 72.76(19) . .
O11 Ti4 O21 85.7(2) . .
O15 Ti4 Ti6 97.2(2) . .
O8 Ti4 Ti6 156.67(16) . .
O10 Ti4 Ti6 109.86(17) . .
O19 Ti4 Ti6 43.78(15) . .
O11 Ti4 Ti6 36.54(16) . .
O21 Ti4 Ti6 79.44(13) . .
O15 Ti4 Ti5 107.39(19) . .
O8 Ti4 Ti5 116.53(18) . .
O10 Ti4 Ti5 37.11(16) . .
O19 Ti4 Ti5 113.57(16) . .
O11 Ti4 Ti5 38.27(16) . .
O21 Ti4 Ti5 79.09(13) . .
Ti6 Ti4 Ti5 72.89(5) . .
O15 Ti4 Ti3 110.9(2) . .
O8 Ti4 Ti3 45.08(17) . .
O10 Ti4 Ti3 36.21(15) . .
O19 Ti4 Ti3 146.27(15) . .
O11 Ti4 Ti3 109.76(16) . .
O21 Ti4 Ti3 75.91(13) . .
Ti6 Ti4 Ti3 139.79(6) . .
Ti5 Ti4 Ti3 71.60(5) . .
O15 Ti4 Ti7 129.0(2) . .
O8 Ti4 Ti7 97.31(15) . .
O10 Ti4 Ti7 124.68(16) . .
O19 Ti4 Ti7 31.37(14) . .
O11 Ti4 Ti7 88.38(17) . .
O21 Ti4 Ti7 42.79(13) . .
Ti6 Ti4 Ti7 59.43(5) . .
Ti5 Ti4 Ti7 107.04(6) . .
Ti3 Ti4 Ti7 115.07(5) . .
O28 Ti8 O27 112.4(3) . .
O28 Ti8 O26 101.0(3) . .
O27 Ti8 O26 94.7(2) . .
O28 Ti8 O25 114.7(2) . .
O27 Ti8 O25 132.2(3) . .
O26 Ti8 O25 83.9(2) . .
O28 Ti8 O7 95.9(2) . 2_666
O27 Ti8 O7 94.7(3) . 2_666
O26 Ti8 O7 155.8(3) . 2_666
O25 Ti8 O7 73.3(2) . 2_666
O28 Ti8 Ti2 97.03(19) . 2_666
O27 Ti8 Ti2 124.6(2) . 2_666
O26 Ti8 Ti2 125.33(18) . 2_666
O25 Ti8 Ti2 42.00(13) . 2_666
O7 Ti8 Ti2 34.22(16) 2_666 2_666
O6 Ti2 O8 101.8(3) . .
O6 Ti2 O5 107.5(3) . .
O8 Ti2 O5 80.2(2) . .
O6 Ti2 O7 98.6(3) . .
O8 Ti2 O7 97.4(2) . .
O5 Ti2 O7 153.7(2) . .
O6 Ti2 O4 92.4(3) . .
O8 Ti2 O4 154.4(3) . .
O5 Ti2 O4 75.2(2) . .
O7 Ti2 O4 101.6(2) . .
O6 Ti2 O25 162.8(2) . 2_666
O8 Ti2 O25 91.27(19) . 2_666
O5 Ti2 O25 85.6(2) . 2_666
O7 Ti2 O25 68.3(2) . 2_666
O4 Ti2 O25 80.0(2) . 2_666
O6 Ti2 Ti3 109.7(2) . .
O8 Ti2 Ti3 44.80(17) . .
O5 Ti2 Ti3 35.35(15) . .
O7 Ti2 Ti3 135.70(17) . .
O4 Ti2 Ti3 110.29(17) . .
O25 Ti2 Ti3 87.48(13) 2_666 .
O6 Ti2 Ti1 104.9(3) . .
O8 Ti2 Ti1 115.68(18) . .
O5 Ti2 Ti1 36.18(15) . .
O7 Ti2 Ti1 133.62(17) . .
O4 Ti2 Ti1 39.14(16) . .
O25 Ti2 Ti1 78.89(14) 2_666 .
Ti3 Ti2 Ti1 71.16(5) . .
O6 Ti2 Ti8 132.7(2) . 2_666
O8 Ti2 Ti8 85.03(16) . 2_666
O5 Ti2 Ti8 119.76(16) . 2_666
O7 Ti2 Ti8 34.37(14) . 2_666
O4 Ti2 Ti8 101.05(16) . 2_666
O25 Ti2 Ti8 36.58(14) 2_666 2_666
Ti3 Ti2 Ti8 107.61(5) . 2_666
Ti1 Ti2 Ti8 114.07(5) . 2_666
O20 Ti7 O22 99.4(3) . .
O20 Ti7 O28 93.6(3) . 2_666
O22 Ti7 O28 95.5(2) . 2_666
O20 Ti7 O19 107.9(3) . .
O22 Ti7 O19 149.1(2) . .
O28 Ti7 O19 96.8(2) 2_666 .
O20 Ti7 O18 89.7(3) . .
O22 Ti7 O18 89.2(2) . .
O28 Ti7 O18 173.7(2) 2_666 .
O19 Ti7 O18 77.0(2) . .
O20 Ti7 O21 178.7(3) . .
O22 Ti7 O21 79.5(2) . .
O28 Ti7 O21 87.3(2) 2_666 .
O19 Ti7 O21 72.96(19) . .
O18 Ti7 O21 89.5(2) . .
O20 Ti7 Ti6 102.4(2) . .
O22 Ti7 Ti6 118.87(18) . .
O28 Ti7 Ti6 138.31(17) 2_666 .
O19 Ti7 Ti6 41.70(16) . .
O18 Ti7 Ti6 35.43(18) . .
O21 Ti7 Ti6 77.56(13) . .
O20 Ti7 Ti4 138.2(2) . .
O22 Ti7 Ti4 122.23(17) . .
O28 Ti7 Ti4 85.75(18) 2_666 .
O19 Ti7 Ti4 31.54(16) . .
O18 Ti7 Ti4 88.20(18) . .
O21 Ti7 Ti4 42.83(12) . .
Ti6 Ti7 Ti4 56.91(5) . .
O13 Ti5 O14 108.5(5) . .
O13 Ti5 O11 97.2(4) . .
O14 Ti5 O11 104.7(3) . .
O13 Ti5 O10 140.6(4) . .
O14 Ti5 O10 110.6(4) . .
O11 Ti5 O10 77.7(2) . .
O13 Ti5 O12 88.6(4) . .
O14 Ti5 O12 99.7(4) . .
O11 Ti5 O12 151.6(3) . .
O10 Ti5 O12 80.2(2) . .
O13 Ti5 Ti4 123.7(3) . .
O14 Ti5 Ti4 116.9(3) . .
O11 Ti5 Ti4 41.56(16) . .
O10 Ti5 Ti4 36.50(16) . .
O12 Ti5 Ti4 113.39(17) . .
O3 Ti1 O2 97.5(3) . .
O3 Ti1 O5 99.0(3) . .
O2 Ti1 O5 163.4(3) . .
O3 Ti1 O1 99.2(3) . .
O2 Ti1 O1 94.3(3) . .
O5 Ti1 O1 80.4(2) . .
O3 Ti1 O4 98.7(3) . .
O2 Ti1 O4 105.7(3) . .
O5 Ti1 O4 74.5(2) . .
O1 Ti1 O4 151.0(2) . .
O3 Ti1 O24 179.0(3) . 2_666
O2 Ti1 O24 82.7(3) . 2_666
O5 Ti1 O24 80.8(2) . 2_666
O1 Ti1 O24 79.8(2) . 2_666
O4 Ti1 O24 82.2(2) . 2_666
O3 Ti1 Ti2 103.2(2) . .
O2 Ti1 Ti2 142.0(2) . .
O5 Ti1 Ti2 34.37(16) . .
O1 Ti1 Ti2 112.99(19) . .
O4 Ti1 Ti2 40.18(15) . .
O24 Ti1 Ti2 77.19(15) 2_666 .
O16 Ti6 O17 97.2(3) . .
O16 Ti6 O11 99.5(3) . .
O17 Ti6 O11 117.8(3) . .
O16 Ti6 O18 98.8(3) . .
O17 Ti6 O18 121.0(3) . .
O11 Ti6 O18 114.7(3) . .
O16 Ti6 O19 174.1(3) . .
O17 Ti6 O19 88.2(3) . .
O11 Ti6 O19 80.0(2) . .
O18 Ti6 O19 76.3(2) . .
O16 Ti6 Ti4 141.1(3) . .
O17 Ti6 Ti4 103.2(3) . .
O11 Ti6 Ti4 41.65(17) . .
O18 Ti6 Ti4 98.5(2) . .
O19 Ti6 Ti4 38.52(14) . .
O16 Ti6 Ti7 138.2(3) . .
O17 Ti6 Ti7 109.0(2) . .
O11 Ti6 Ti7 96.32(17) . .
O18 Ti6 Ti7 39.79(19) . .
O19 Ti6 Ti7 36.57(14) . .
Ti4 Ti6 Ti7 63.65(5) . .
C44 O23 Ti3 129.1(5) . .
C44 O21 Ti7 130.5(5) . .
C44 O21 Ti4 131.1(6) . .
Ti7 O21 Ti4 94.38(18) . .
C51 O25 Ti8 133.7(5) . .
C51 O25 Ti2 124.8(5) . 2_666
Ti8 O25 Ti2 101.4(2) . 2_666
Ti2 O8 Ti4 163.3(3) . .
Ti2 O8 Ti3 98.9(2) . .
Ti4 O8 Ti3 97.6(2) . .
C47 O22 Ti7 139.8(6) . .
Ti4 O10 Ti3 108.0(2) . .
Ti4 O10 Ti5 106.4(3) . .
Ti3 O10 Ti5 138.7(3) . .
Ti2 O5 Ti3 110.2(3) . .
Ti2 O5 Ti1 109.4(2) . .
Ti3 O5 Ti1 138.9(3) . .
C51 O24 Ti1 134.8(6) . 2_666
C50 O26 Ti8 138.2(6) . .
Ti7 O19 Ti4 117.1(2) . .
Ti7 O19 Ti6 101.7(2) . .
Ti4 O19 Ti6 97.7(2) . .
Ti6 O11 Ti5 147.5(3) . .
Ti6 O11 Ti4 101.8(3) . .
Ti5 O11 Ti4 100.2(2) . .
C13 O7 Ti2 128.6(6) . .
C13 O7 Ti8 115.1(7) . 2_666
Ti2 O7 Ti8 111.4(2) . 2_666
Ti8 O28 Ti7 153.8(3) . 2_666
C23 O9 Ti3 147.0(9) . .
C7 O4 Ti1 133.2(8) . .
C7 O4 Ti2 125.9(8) . .
Ti1 O4 Ti2 100.7(2) . .
N1 O1 Ti1 122.8(5) . .
C10 O6 Ti2 152.2(9) . .
C16 O15 Ti4 156.6(9) . .
C38 O20 Ti7 138.4(8) . .
C52 O27 Ti8 148.7(11) . .
C41 O18 Ti6 133.2(5) . .
C41 O18 Ti7 120.7(5) . .
Ti6 O18 Ti7 104.8(3) . .
C19 N1 O1 116.2(8) . .
C19 N1 Ti3 119.9(6) . .
O1 N1 Ti3 123.8(5) . .
C1 O2 Ti1 146.8(12) . .
C20 N2 O12 117.2(7) . .
C20 N2 Ti3 120.4(6) . .
O12 N2 Ti3 121.5(5) . .
C50 C49 C48 119.7(9) . .
C50 C49 C51 123.9(9) . .
C48 C49 C51 116.4(9) . .
C35 O17 Ti6 142.6(7) . .
C4 O3 Ti1 137.0(10) . .
C46 C45 C47 120.4(9) . .
C46 C45 C44 120.5(9) . .
C47 C45 C44 119.0(9) . .
C32 O16 Ti6 153.6(10) . .
O22 C47 C48 118.9(9) . .
O22 C47 C45 123.4(8) . .
C48 C47 C45 117.6(9) . .
N2 O12 Ti5 124.2(5) . .
O26 C50 C46 120.8(9) . .
O26 C50 C49 120.3(8) . .
C46 C50 C49 118.9(9) . .
O24 C51 O25 122.9(8) . .
O24 C51 C49 119.9(9) . .
O25 C51 C49 117.3(8) . .
C47 C48 C49 121.4(10) . .
C50 C46 C45 121.8(10) . .
O21 C44 O23 123.0(8) . .
O21 C44 C45 118.1(9) . .
O23 C44 C45 118.8(8) . .
N2 C20 C19 115.4(9) . .
N2 C20 C22 123.4(9) . .
C19 C20 C22 121.1(9) . .
N1 C19 C20 114.5(9) . .
N1 C19 C21 122.2(9) . .
C20 C19 C21 123.3(9) . .
C26 O14 Ti5 155.9(16) . .
C29 O13 Ti5 162.8(8) . .
C15 C13 C14 119.2(11) . .
C15 C13 O7 108.6(11) . .
C14 C13 O7 111.3(8) . .
O9 C23 C25 111.1(13) . .
O9 C23 C24 104.6(13) . .
C25 C23 C24 114.3(14) . .
O4 C7 C9 108.9(10) . .
O4 C7 C8 109.1(12) . .
C9 C7 C8 113.4(12) . .
O17 C35 C37 112.7(15) . .
O17 C35 C36 110.7(12) . .
C37 C35 C36 113.7(14) . .
O27 C52 C54 111.1(16) . .
O27 C52 C53 104.2(16) . .
C54 C52 C53 139.9(18) . .
C43 C41 C42 122.0(8) . .
C43 C41 O18 107.6(8) . .
C42 C41 O18 107.0(7) . .
C2 C1 C3 116(2) . .
C2 C1 O2 110.1(19) . .
C3 C1 O2 112.0(18) . .
C17 C16 O15 121.5(13) . .
C17 C16 C18 125.2(12) . .
O15 C16 C18 111.2(11) . .
C5 C4 O3 110.4(14) . .
C5 C4 C6 114.3(15) . .
O3 C4 C6 106.0(16) . .
O6 C10 C12 121.7(14) . .
O6 C10 C11 118.3(13) . .
C12 C10 C11 117.9(14) . .
C33 C32 O16 116.9(15) . .
C33 C32 C34 120.1(15) . .
O16 C32 C34 111.1(15) . .
C40 C38 O20 124.4(13) . .
C40 C38 C39 121.2(14) . .
O20 C38 C39 111.8(13) . .
O14 C26 C28 109.9(15) . .
O14 C26 C27 113.2(15) . .
C28 C26 C27 136.9(19) . .
C30 C29 O13 115.3(9) . .
C30 C29 C31 117.4(9) . .
O13 C29 C31 112.5(9) . .

loop_
_geom_bond_atom_site_label_1
_geom_bond_atom_site_label_2
_geom_bond_distance
_geom_bond_site_symmetry_2
Ti3 O9 1.776(5) .
Ti3 O5 1.926(5) .
Ti3 O10 1.938(5) .
Ti3 O23 2.147(5) .
Ti3 N1 2.235(7) .
Ti3 O8 2.228(6) .
Ti3 N2 2.232(7) .
Ti3 Ti4 3.119(2) .
Ti3 Ti2 3.1241(19) .
Ti4 O15 1.783(5) .
Ti4 O8 1.907(5) .
Ti4 O10 1.916(5) .
Ti4 O19 1.928(5) .
Ti4 O11 2.083(5) .
Ti4 O21 2.237(5) .
Ti4 Ti6 3.068(2) .
Ti4 Ti5 3.0900(19) .
Ti4 Ti7 3.2810(19) .
Ti8 O28 1.741(6) .
Ti8 O27 1.794(5) .
Ti8 O26 1.866(5) .
Ti8 O25 2.032(5) .
Ti8 O7 2.027(5) 2_666
Ti8 Ti2 3.3421(19) 2_666
Ti2 O6 1.763(5) .
Ti2 O8 1.874(5) .
Ti2 O5 1.883(6) .
Ti2 O7 2.019(6) .
Ti2 O4 2.065(6) .
Ti2 O25 2.281(5) 2_666
Ti2 Ti1 3.144(2) .
Ti2 Ti8 3.3420(19) 2_666
Ti7 O20 1.782(6) .
Ti7 O22 1.873(5) .
Ti7 O28 1.893(6) 2_666
Ti7 O19 1.918(5) .
Ti7 O18 2.087(6) .
Ti7 O21 2.235(5) .
Ti7 Ti6 3.152(2) .
Ti5 O13 1.735(8) .
Ti5 O14 1.756(7) .
Ti5 O11 1.944(6) .
Ti5 O10 1.943(5) .
Ti5 O12 1.974(7) .
Ti1 O3 1.776(6) .
Ti1 O2 1.799(6) .
Ti1 O5 1.969(5) .
Ti1 O1 1.974(6) .
Ti1 O4 2.020(6) .
Ti1 O24 2.189(5) 2_666
Ti6 O16 1.786(7) .
Ti6 O17 1.791(7) .
Ti6 O11 1.866(6) .
Ti6 O18 1.890(6) .
Ti6 O19 2.142(5) .
O23 C44 1.263(11) .
O21 C44 1.262(10) .
O25 C51 1.318(11) .
O25 Ti2 2.281(5) 2_666
O22 C47 1.325(10) .
O24 C51 1.222(11) .
O24 Ti1 2.189(5) 2_666
O26 C50 1.350(11) .
O7 C13 1.482(12) .
O7 Ti8 2.027(5) 2_666
O28 Ti7 1.893(6) 2_666
O9 C23 1.421(14) .
O4 C7 1.437(12) .
O1 N1 1.320(8) .
O6 C10 1.318(15) .
O15 C16 1.355(13) .
O20 C38 1.348(16) .
O27 C52 1.40(2) .
O18 C41 1.513(11) .
N1 C19 1.292(11) .
O2 C1 1.423(19) .
N2 C20 1.267(11) .
N2 O12 1.342(9) .
C49 C50 1.390(13) .
C49 C48 1.421(13) .
C49 C51 1.491(12) .
O17 C35 1.386(17) .
O3 C4 1.467(17) .
C45 C46 1.366(13) .
C45 C47 1.438(13) .
C45 C44 1.497(12) .
O16 C32 1.386(15) .
C47 C48 1.349(12) .
C50 C46 1.367(12) .
C20 C19 1.450(14) .
C20 C22 1.525(13) .
C19 C21 1.515(13) .
O14 C26 1.37(2) .
O13 C29 1.370(12) .
C13 C15 1.458(17) .
C13 C14 1.479(15) .
C23 C25 1.448(19) .
C23 C24 1.54(2) .
C7 C9 1.463(18) .
C7 C8 1.50(2) .
C35 C37 1.45(2) .
C35 C36 1.514(16) .
C52 C54 1.506(15) .
C52 C53 1.528(15) .
C41 C43 1.465(13) .
C41 C42 1.486(13) .
C1 C2 1.39(3) .
C1 C3 1.40(2) .
C16 C17 1.337(17) .
C16 C18 1.410(17) .
C4 C5 1.44(2) .
C4 C6 1.54(2) .
C10 C12 1.345(18) .
C10 C11 1.473(9) .
C32 C33 1.36(2) .
C32 C34 1.42(2) .
C30 C29 1.354(12) .
C31 C29 1.456(8) .
C38 C40 1.377(18) .
C38 C39 1.475(9) .
C26 C28 1.486(10) .
C26 C27 1.482(10) .
